data_4511257
loop_
_publ_author_name
'Lie, Sharon'
'Maris, Thierry'
'Wuest, James D.'

_publ_section_title
;
 Molecular Networks Created by Charge-Assisted Hydrogen Bonding in
 Phosphonate, Phosphate, and Sulfonate Salts of Bis(amidines)
;
_journal_issue 7
_journal_name_full 'Crystal Growth &amp; Design'
_journal_page_first 3658
_journal_paper_doi 10.1021/cg500726v
_journal_volume 14
_journal_year 2014
_chemical_compound_source 'Synthesized by the authors. See text'
_chemical_formula_moiety '2(C14 H11 N4), C6 H4 O6 S2, 4(C2 H6 O S)'
_chemical_formula_sum 'C42 H50 N8 O10 S6'
_chemical_formula_weight 1019.26
_chemical_name_systematic
; 
 ? 
;
_space_group_IT_number 2
_symmetry_cell_setting triclinic
_symmetry_space_group_name_Hall '-P 1'
_symmetry_space_group_name_H-M 'P -1'
_atom_sites_solution_hydrogens geom
_atom_sites_solution_primary direct
_atom_sites_solution_secondary difmap
_audit_creation_method SHELXL-97
_cell_angle_alpha 74.608(2)
_cell_angle_beta 81.509(1)
_cell_angle_gamma 66.496(2)
_cell_formula_units_Z 1
_cell_length_a 8.4966(4)
_cell_length_b 10.1445(5)
_cell_length_c 15.0176(7)
_cell_measurement_reflns_used 16181
_cell_measurement_temperature 150
_cell_measurement_theta_max 69.59
_cell_measurement_theta_min 3.06
_cell_volume 1143.17(10)
_computing_cell_refinement 'SAINT V7.68A(Bruker AXS, 2009)'
_computing_data_collection 'APEX2  (Bruker AXS, 2009)'
_computing_data_reduction 'SAINT V7.68A(Bruker AXS, 2009)'
_computing_molecular_graphics 'SHELXTL v6.12 (Bruker AXS, 2001)'
_computing_publication_material 'UdMX (Maris, 2004)'
_computing_structure_refinement 'SHELXL97 (Sheldrick, 2008)'
_computing_structure_solution 'SIR2004 (Burla et al., 2004)'
_diffrn_ambient_temperature 150
_diffrn_detector_area_resol_mean 8.3
_diffrn_measured_fraction_theta_full 0.973
_diffrn_measured_fraction_theta_max 0.973
_diffrn_measurement_device_type 'Bruker Microstar'
_diffrn_measurement_method \w
_diffrn_radiation_monochromator 'Helios optics'
_diffrn_radiation_source 'Rotating Anode'
_diffrn_radiation_type CuK\a
_diffrn_radiation_wavelength 1.54178
_diffrn_reflns_av_R_equivalents 0.042
_diffrn_reflns_av_sigmaI/netI 0.0336
_diffrn_reflns_limit_h_max 10
_diffrn_reflns_limit_h_min -10
_diffrn_reflns_limit_k_max 8
_diffrn_reflns_limit_k_min -12
_diffrn_reflns_limit_l_max 18
_diffrn_reflns_limit_l_min -18
_diffrn_reflns_number 19045
_diffrn_reflns_theta_full 69.98
_diffrn_reflns_theta_max 69.98
_diffrn_reflns_theta_min 3.06
_exptl_absorpt_coefficient_mu 3.329
_exptl_absorpt_correction_T_max 0.7168
_exptl_absorpt_correction_T_min 0.4875
_exptl_absorpt_correction_type multi-scan
_exptl_absorpt_process_details 'Sadabs (Sheldrick, 2008)'
_exptl_crystal_colour yellow
_exptl_crystal_density_diffrn 1.481
_exptl_crystal_density_method 'not measured'
_exptl_crystal_description block
_exptl_crystal_F_000 534
_exptl_crystal_size_max 0.12
_exptl_crystal_size_mid 0.12
_exptl_crystal_size_min 0.10
_refine_diff_density_max 0.283
_refine_diff_density_min -0.323
_refine_diff_density_rms 0.049
_refine_ls_extinction_method none
_refine_ls_goodness_of_fit_ref 1.025
_refine_ls_hydrogen_treatment constr
_refine_ls_matrix_type full
_refine_ls_number_parameters 334
_refine_ls_number_reflns 4232
_refine_ls_number_restraints 0
_refine_ls_restrained_S_all 1.025
_refine_ls_R_factor_all 0.0364
_refine_ls_R_factor_gt 0.0360
_refine_ls_shift/su_max 0.000
_refine_ls_shift/su_mean 0.000
_refine_ls_structure_factor_coef Fsqd
_refine_ls_weighting_details 'calc w=1/[\s^2^(Fo^2^)+(0.0607P)^2^+0.4254P] where P=(Fo^2^+2Fc^2^)/3'
_refine_ls_weighting_scheme calc
_refine_ls_wR_factor_gt 0.1001
_refine_ls_wR_factor_ref 0.1006
_reflns_number_gt 4141
_reflns_number_total 4232
_reflns_threshold_expression I>2\s(I)
_cod_data_source_file cg500726v_si_004.cif
_cod_data_source_block jw1642
_cod_depositor_comments
;
The following automatic conversions were performed:

'_symmetry_cell_setting' value 'Triclinic' changed to 'triclinic'
according to
/usr/data/users/saulius/crontab/automatic-downloads/rss-feeds/ACS/lib/dictionaries/cif_core.dic
dictionary named 'cif_core.dic' version 2.4.2 from 2011-04-26.

Automatic conversion script
Id: cif_fix_values 2281 2013-09-26 08:29:07Z andrius 

 Adding full bibliography for 4511252--4511257.cif.
;
_cod_original_cell_volume 1143.17(9)
_cod_original_sg_symbol_H-M P-1
_cod_database_code 4511257

loop_
_symmetry_equiv_pos_as_xyz
'x, y, z'
'-x, -y, -z'

loop_
_atom_site_label
_atom_site_type_symbol
_atom_site_fract_x
_atom_site_fract_y
_atom_site_fract_z
_atom_site_U_iso_or_equiv
_atom_site_adp_type
_atom_site_occupancy
_atom_site_symmetry_multiplicity
_atom_site_calc_flag
_atom_site_refinement_flags
_atom_site_disorder_assembly
_atom_site_disorder_group
C1 C 0.6750(2) -0.28147(17) -0.06950(11) 0.0330(3) Uani 1 1 d . . .
H1 H 0.7839 -0.3599 -0.0695 0.040 Uiso 1 1 calc R . .
N1 N 0.34338(16) -0.10597(12) 0.09439(8) 0.0250(3) Uani 1 1 d . . .
H1A H 0.3895 -0.1604 0.1472 0.030 Uiso 1 1 calc R . .
C2 C 0.5902(2) -0.25344(16) 0.01342(11) 0.0300(3) Uani 1 1 d . . .
H2 H 0.6403 -0.3118 0.0704 0.036 Uiso 1 1 calc R . .
N2 N 0.11120(16) 0.03858(13) 0.17418(8) 0.0264(3) Uani 1 1 d . . .
H2A H 0.1579 -0.0157 0.2269 0.032 Uiso 1 1 calc R . .
C3 C 0.4307(2) -0.13888(15) 0.01223(10) 0.0257(3) Uani 1 1 d . . .
N3 N -0.03769(16) 0.20202(13) 0.00986(9) 0.0286(3) Uani 1 1 d . . .
H3 H -0.0878 0.2530 -0.0425 0.034 Uiso 0.677(3) 1 calc PR . .
C4 C 0.19243(19) 0.00502(15) 0.09561(10) 0.0250(3) Uani 1 1 d . . .
N4 N 0.19343(17) 0.06242(13) -0.07170(8) 0.0275(3) Uani 1 1 d . . .
H4 H 0.1445 0.1149 -0.1241 0.033 Uiso 0.323(3) 1 calc PR . .
C5 C -0.04659(19) 0.15778(16) 0.17590(10) 0.0272(3) Uani 1 1 d . . .
C6 C -0.1253(2) 0.19371(17) 0.25853(11) 0.0321(3) Uani 1 1 d . . .
H6 H -0.0732 0.1378 0.3155 0.039 Uiso 1 1 calc R . .
C7 C -0.2815(2) 0.31258(18) 0.25709(12) 0.0354(4) Uani 1 1 d . . .
H7 H -0.3362 0.3385 0.3133 0.043 Uiso 1 1 calc R . .
C8 C -0.3580(2) 0.39369(17) 0.17365(12) 0.0359(4) Uani 1 1 d . . .
H8 H -0.4655 0.4738 0.1733 0.043 Uiso 1 1 calc R . .
C9 C -0.2783(2) 0.35829(16) 0.09126(12) 0.0321(3) Uani 1 1 d . . .
H9 H -0.3305 0.4147 0.0344 0.039 Uiso 1 1 calc R . .
C10 C -0.12133(19) 0.23988(15) 0.09162(10) 0.0274(3) Uani 1 1 d . . .
C11 C 0.11722(19) 0.09043(15) 0.00690(10) 0.0252(3) Uani 1 1 d . . .
C12 C 0.3533(2) -0.05185(15) -0.07126(10) 0.0264(3) Uani 1 1 d . . .
C13 C 0.4422(2) -0.08143(16) -0.15418(10) 0.0300(3) Uani 1 1 d . . .
H13 H 0.3931 -0.0232 -0.2115 0.036 Uiso 1 1 calc R . .
C14 C 0.6015(2) -0.19518(17) -0.15323(11) 0.0333(3) Uani 1 1 d . . .
H14 H 0.6613 -0.2147 -0.2099 0.040 Uiso 1 1 calc R . .
S1 S 0.45327(4) -0.21430(3) 0.34042(2) 0.02489(12) Uani 1 1 d . . .
O1 O 0.27104(14) -0.11902(11) 0.34258(7) 0.0328(3) Uani 1 1 d . . .
O2 O 0.50501(15) -0.26695(12) 0.25515(7) 0.0341(3) Uani 1 1 d . . .
O3 O 0.56418(17) -0.15035(13) 0.36089(8) 0.0417(3) Uani 1 1 d . . .
C15 C 0.6403(2) -0.47996(18) 0.44766(11) 0.0361(4) Uani 1 1 d . . .
H15 H 0.7367 -0.4661 0.4118 0.043 Uiso 1 1 calc R . .
C16 C 0.47714(18) -0.37454(15) 0.43045(9) 0.0225(3) Uani 1 1 d . . .
C17 C 0.3371(2) -0.39372(18) 0.48254(11) 0.0339(3) Uani 1 1 d . . .
H17 H 0.2252 -0.3207 0.4707 0.041 Uiso 1 1 calc R . .
S2 S -0.13620(6) 0.43740(5) -0.23295(3) 0.03238(17) Uani 0.9042(19) 1 d P A 1
O4 O -0.20804(16) 0.36417(14) -0.14511(8) 0.0371(3) Uani 0.9042(19) 1 d P A 1
C18 C -0.0267(3) 0.2983(3) -0.29636(16) 0.0498(5) Uani 0.9042(19) 1 d P A 1
H18A H -0.1093 0.2647 -0.3132 0.075 Uiso 1 1 calc R A 1
H18B H 0.0603 0.2148 -0.2582 0.075 Uiso 1 1 calc R A 1
H18C H 0.0291 0.3388 -0.3526 0.075 Uiso 1 1 calc R A 1
C19 C 0.0534(2) 0.4502(2) -0.20345(14) 0.0445(4) Uani 1 1 d . A 1
H19A H 0.1331 0.3515 -0.1750 0.067 Uiso 1 1 calc R A 1
H19B H 0.0220 0.5142 -0.1597 0.067 Uiso 1 1 calc R A 1
H19C H 0.1088 0.4917 -0.2595 0.067 Uiso 1 1 calc R A 1
S2B S -0.0017(6) 0.3437(6) -0.2784(3) 0.0335(13) Uiso 0.0958(19) 1 d P A 2
O4B O 0.0552(17) 0.1787(15) -0.2370(9) 0.042(3) Uiso 0.0958(19) 1 d P A 2
C18B C -0.226(4) 0.422(3) -0.2327(16) 0.055(5) Uiso 0.0958(19) 1 d P A 2
S3 S 0.16054(7) 0.26273(7) 0.46498(6) 0.0351(3) Uani 0.677(3) 1 d P B 1
O5 O 0.0442(3) 0.3092(3) 0.38778(15) 0.0545(6) Uani 0.677(3) 1 d P B 1
C20 C 0.1640(2) 0.0850(2) 0.52441(14) 0.0453(4) Uani 1 1 d . B 1
H20A H 0.0476 0.0926 0.5482 0.068 Uiso 1 1 calc R B 1
H20B H 0.2405 0.0458 0.5760 0.068 Uiso 1 1 calc R B 1
H20C H 0.2058 0.0186 0.4818 0.068 Uiso 1 1 calc R B 1
C21 C 0.3767(2) 0.2003(2) 0.41504(12) 0.0414(4) Uani 1 1 d . B 1
H21A H 0.3959 0.1171 0.3878 0.062 Uiso 1 1 calc R B 1
H21B H 0.4587 0.1686 0.4633 0.062 Uiso 1 1 calc R B 1
H21C H 0.3931 0.2811 0.3669 0.062 Uiso 1 1 calc R B 1
S3B S 0.15610(16) 0.23047(17) 0.41544(12) 0.0358(6) Uani 0.323(3) 1 d P B 2
O5B O 0.0600(5) 0.3713(4) 0.4461(3) 0.0512(13) Uani 0.323(3) 1 d P B 2

loop_
_atom_site_aniso_label
_atom_site_aniso_U_11
_atom_site_aniso_U_22
_atom_site_aniso_U_33
_atom_site_aniso_U_23
_atom_site_aniso_U_13
_atom_site_aniso_U_12
C1 0.0391(8) 0.0252(7) 0.0376(8) -0.0076(6) -0.0030(7) -0.0144(6)
N1 0.0327(6) 0.0187(6) 0.0227(6) 0.0030(4) -0.0092(5) -0.0110(5)
C2 0.0385(8) 0.0231(7) 0.0299(8) -0.0003(6) -0.0080(6) -0.0146(6)
N2 0.0324(7) 0.0234(6) 0.0222(6) 0.0021(5) -0.0074(5) -0.0118(5)
C3 0.0366(8) 0.0200(7) 0.0254(7) -0.0008(5) -0.0064(6) -0.0167(6)
N3 0.0321(7) 0.0222(6) 0.0297(6) 0.0022(5) -0.0092(5) -0.0108(5)
C4 0.0321(7) 0.0201(6) 0.0256(7) 0.0008(5) -0.0068(6) -0.0148(6)
N4 0.0374(7) 0.0229(6) 0.0242(6) 0.0013(5) -0.0077(5) -0.0156(5)
C5 0.0298(7) 0.0214(7) 0.0326(8) -0.0002(6) -0.0062(6) -0.0141(6)
C6 0.0365(8) 0.0301(8) 0.0329(8) -0.0020(6) -0.0050(6) -0.0178(7)
C7 0.0368(8) 0.0334(8) 0.0413(9) -0.0096(7) 0.0017(7) -0.0191(7)
C8 0.0319(8) 0.0250(8) 0.0522(10) -0.0057(7) -0.0024(7) -0.0140(6)
C9 0.0322(8) 0.0224(7) 0.0422(9) 0.0011(6) -0.0087(6) -0.0137(6)
C10 0.0316(7) 0.0213(7) 0.0328(8) 0.0017(6) -0.0085(6) -0.0162(6)
C11 0.0334(7) 0.0195(7) 0.0257(7) 0.0026(5) -0.0093(6) -0.0151(6)
C12 0.0386(8) 0.0209(7) 0.0254(7) 0.0017(5) -0.0083(6) -0.0191(6)
C13 0.0452(9) 0.0267(7) 0.0246(7) -0.0008(6) -0.0065(6) -0.0216(7)
C14 0.0466(9) 0.0324(8) 0.0290(8) -0.0078(6) 0.0007(6) -0.0235(7)
S1 0.0320(2) 0.02090(19) 0.01962(19) 0.00274(13) -0.00711(13) -0.01044(15)
O1 0.0376(6) 0.0226(5) 0.0277(5) 0.0016(4) -0.0067(4) -0.0036(4)
O2 0.0414(6) 0.0305(6) 0.0196(5) 0.0009(4) -0.0057(4) -0.0054(5)
O3 0.0589(8) 0.0379(6) 0.0355(6) 0.0111(5) -0.0198(5) -0.0319(6)
C15 0.0244(7) 0.0351(8) 0.0358(8) 0.0088(7) 0.0005(6) -0.0093(6)
C16 0.0275(7) 0.0198(6) 0.0188(6) -0.0011(5) -0.0048(5) -0.0081(5)
C17 0.0233(7) 0.0289(8) 0.0343(8) 0.0057(6) -0.0023(6) -0.0021(6)
S2 0.0292(3) 0.0310(2) 0.0315(3) 0.00575(17) -0.00736(16) -0.01191(18)
O4 0.0298(6) 0.0435(7) 0.0304(6) 0.0067(5) -0.0055(5) -0.0142(5)
C18 0.0625(14) 0.0601(14) 0.0424(12) -0.0187(11) -0.0002(10) -0.0354(12)
C19 0.0441(10) 0.0479(10) 0.0525(11) -0.0125(8) -0.0045(8) -0.0271(8)
S3 0.0301(3) 0.0332(4) 0.0344(5) -0.0017(3) -0.0022(2) -0.0078(3)
O5 0.0413(12) 0.0574(13) 0.0512(12) 0.0075(10) -0.0200(10) -0.0113(10)
C20 0.0363(9) 0.0364(9) 0.0560(11) -0.0002(8) -0.0020(8) -0.0129(7)
C21 0.0308(8) 0.0490(10) 0.0356(9) -0.0023(7) -0.0019(7) -0.0105(7)
S3B 0.0287(7) 0.0433(8) 0.0323(10) -0.0028(6) -0.0085(5) -0.0114(6)
O5B 0.029(2) 0.033(2) 0.070(3) -0.0006(19) 0.0087(18) -0.0013(18)

loop_
_atom_type_symbol
_atom_type_description
_atom_type_scat_dispersion_real
_atom_type_scat_dispersion_imag
_atom_type_scat_source
C C 0.0181 0.0091 'International Tables Vol C Tables 4.2.6.8 and 6.1.1.4'
H H 0.0000 0.0000 'International Tables Vol C Tables 4.2.6.8 and 6.1.1.4'
N N 0.0311 0.0180 'International Tables Vol C Tables 4.2.6.8 and 6.1.1.4'
O O 0.0492 0.0322 'International Tables Vol C Tables 4.2.6.8 and 6.1.1.4'
S S 0.3331 0.5567 'International Tables Vol C Tables 4.2.6.8 and 6.1.1.4'

loop_
_geom_angle_atom_site_label_1
_geom_angle_atom_site_label_2
_geom_angle_atom_site_label_3
_geom_angle_site_symmetry_1
_geom_angle_site_symmetry_3
_geom_angle
_geom_angle_publ_flag
C2 C1 C14 . . 120.39(15) y
C2 C1 H1 . . 119.8 ?
C14 C1 H1 . . 119.8 ?
C4 N1 C3 . . 122.06(12) y
C4 N1 H1A . . 119.0 ?
C3 N1 H1A . . 119.0 ?
C1 C2 C3 . . 119.08(14) y
C1 C2 H2 . . 120.5 ?
C3 C2 H2 . . 120.5 ?
C4 N2 C5 . . 122.26(12) y
C4 N2 H2A . . 118.9 ?
C5 N2 H2A . . 118.9 ?
C2 C3 N1 . . 120.54(13) y
C2 C3 C12 . . 121.49(14) y
N1 C3 C12 . . 117.96(13) y
C11 N3 C10 . . 123.20(12) y
C11 N3 H3 . . 118.4 ?
C10 N3 H3 . . 118.4 ?
N1 C4 N2 . . 121.94(13) y
N1 C4 C11 . . 117.56(13) y
N2 C4 C11 . . 120.51(13) y
C11 N4 C12 . . 118.86(12) y
C11 N4 H4 . . 120.6 ?
C12 N4 H4 . . 120.6 ?
C6 C5 C10 . . 120.94(14) y
C6 C5 N2 . . 121.07(13) y
C10 C5 N2 . . 117.99(14) y
C5 C6 C7 . . 119.18(15) y
C5 C6 H6 . . 120.4 ?
C7 C6 H6 . . 120.4 ?
C6 C7 C8 . . 120.27(15) y
C6 C7 H7 . . 119.9 ?
C8 C7 H7 . . 119.9 ?
C9 C8 C7 . . 120.37(15) y
C9 C8 H8 . . 119.8 ?
C7 C8 H8 . . 119.8 ?
C8 C9 C10 . . 119.98(15) y
C8 C9 H9 . . 120.0 ?
C10 C9 H9 . . 120.0 ?
N3 C10 C9 . . 121.31(13) y
N3 C10 C5 . . 119.45(14) y
C9 C10 C5 . . 119.24(15) y
N4 C11 N3 . . 120.98(13) y
N4 C11 C4 . . 122.48(14) y
N3 C11 C4 . . 116.54(13) y
N4 C12 C13 . . 120.58(13) y
N4 C12 C3 . . 121.05(14) y
C13 C12 C3 . . 118.37(14) y
C14 C13 C12 . . 120.26(14) y
C14 C13 H13 . . 119.9 ?
C12 C13 H13 . . 119.9 ?
C13 C14 C1 . . 120.40(15) y
C13 C14 H14 . . 119.8 ?
C1 C14 H14 . . 119.8 ?
O3 S1 O2 . . 113.38(7) y
O3 S1 O1 . . 113.46(7) y
O2 S1 O1 . . 111.36(6) y
O3 S1 C16 . . 106.03(6) y
O2 S1 C16 . . 105.47(6) y
O1 S1 C16 . . 106.40(6) y
C16 C15 C17 . 2_646 119.80(14) y
C16 C15 H15 . . 120.1 ?
C17 C15 H15 2_646 . 120.1 ?
C17 C16 C15 . . 120.32(13) y
C17 C16 S1 . . 121.17(11) y
C15 C16 S1 . . 118.51(11) y
C16 C17 C15 . 2_646 119.87(14) y
C16 C17 H17 . . 120.1 ?
C15 C17 H17 2_646 . 120.1 ?
O4 S2 C18 . . 106.19(10) y
O4 S2 C19 . . 106.61(8) y
C18 S2 C19 . . 95.91(11) y
O4B S2B C18B . . 104.2(10) y
O5 S3 C20 . . 104.58(12) y
O5 S3 C21 . . 106.29(12) y
C20 S3 C21 . . 96.33(9) y

loop_
_geom_bond_atom_site_label_1
_geom_bond_atom_site_label_2
_geom_bond_site_symmetry_2
_geom_bond_distance
_geom_bond_publ_flag
C1 C2 . 1.382(2) y
C1 C14 . 1.396(2) y
C1 H1 . 0.9500 ?
N1 C4 . 1.3286(19) y
N1 C3 . 1.3912(19) y
N1 H1a . 0.8800 ?
C2 C3 . 1.388(2) y
C2 H2 . 0.9500 ?
N2 C4 . 1.3303(19) y
N2 C5 . 1.4049(19) y
N2 H2a . 0.8800 ?
C3 C12 . 1.406(2) y
N3 C11 . 1.3552(19) y
N3 C10 . 1.391(2) y
N3 H3 . 0.8800 ?
C4 C11 . 1.460(2) y
N4 C11 . 1.303(2) y
N4 C12 . 1.390(2) y
N4 H4 . 0.8800 ?
C5 C6 . 1.386(2) y
C5 C10 . 1.398(2) y
C6 C7 . 1.391(2) y
C6 H6 . 0.9500 ?
C7 C8 . 1.391(3) y
C7 H7 . 0.9500 ?
C8 C9 . 1.383(2) y
C8 H8 . 0.9500 ?
C9 C10 . 1.394(2) y
C9 H9 . 0.9500 ?
C12 C13 . 1.397(2) y
C13 C14 . 1.384(2) y
C13 H13 . 0.9500 ?
C14 H14 . 0.9500 ?
S1 O3 . 1.4431(11) y
S1 O2 . 1.4587(11) y
S1 O1 . 1.4631(11) y
S1 C16 . 1.7785(14) y
C15 C16 . 1.382(2) y
C15 C17 2_646 1.389(2) y
C15 H15 . 0.9500 ?
C16 C17 . 1.376(2) y
C17 C15 2_646 1.389(2) y
C17 H17 . 0.9500 ?
S2 O4 . 1.5061(12) y
S2 C18 . 1.780(3) y
S2 C19 . 1.7936(18) y
C18 H18a . 0.9800 ?
C18 H18b . 0.9800 ?
C18 H18c . 0.9800 ?
C19 H19a . 0.9800 ?
C19 H19b . 0.9800 ?
C19 H19c . 0.9800 ?
S2b O4b . 1.520(14) y
S2b C18b . 1.85(3) y
S3 O5 . 1.490(2) y
S3 C20 . 1.7774(19) y
S3 C21 . 1.8043(18) y
C20 H20a . 0.9800 ?
C20 H20b . 0.9800 ?
C20 H20c . 0.9800 ?
C21 H21a . 0.9800 ?
C21 H21b . 0.9800 ?
C21 H21c . 0.9800 ?
S3b O5b . 1.493(5) y

loop_
_geom_hbond_atom_site_label_D
_geom_hbond_atom_site_label_H
_geom_hbond_atom_site_label_A
_geom_hbond_distance_DH
_geom_hbond_distance_HA
_geom_hbond_distance_DA
_geom_hbond_angle_DHA
_geom_hbond_publ_flag
N1 H1A O2 0.88 1.86 2.7347(15) 173.9 y
N2 H2A O1 0.88 1.94 2.8164(16) 173.7 y
N3 H3 O4 0.88 1.82 2.6983(17) 175.2 y
N4 H4 O4B 0.88 1.81 2.672(13) 165.9 y
